data_4508300
loop_
_publ_author_name
'Aaker Christer B.'
'Chopade, Prashant D.'
'Desper, John'

_publ_section_title
;
 Establishing a Hierarchy of Halogen Bonding by Engineering Crystals
 without Disorder
;
_journal_issue 9
_journal_name_full 'Crystal Growth &amp; Design'
_journal_page_first 4145
_journal_paper_doi 10.1021/cg400988m
_journal_volume 13
_journal_year 2013
_chemical_formula_moiety
;
(C13 H Br F8 I N) (C12 H10 N2 O)
;
_chemical_formula_sum 'C25 H11 Br F8 I N3 O'
_chemical_formula_weight 728.18
_chemical_name_systematic
;
PC-4-55-8 (4-Br-F4-phenyl)-4-I-F4-benzamide, 1,2-bis(4-pyridyl)ethylene
;
_space_group_IT_number 1
_symmetry_cell_setting triclinic
_symmetry_space_group_name_Hall 'P 1'
_symmetry_space_group_name_H-M 'P 1'
_atom_sites_solution_hydrogens geom
_atom_sites_solution_primary direct
_atom_sites_solution_secondary difmap
_audit_creation_method SHELXL-97
_cell_angle_alpha 98.373(2)
_cell_angle_beta 100.443(2)
_cell_angle_gamma 97.995(2)
_cell_formula_units_Z 1
_cell_length_a 4.6568(3)
_cell_length_b 11.0639(6)
_cell_length_c 12.2258(7)
_cell_measurement_reflns_used 9871
_cell_measurement_temperature 120(2)
_cell_measurement_theta_max 33.70
_cell_measurement_theta_min 2.77
_cell_volume 603.94(6)
_computing_cell_refinement 'Bruker SAINT'
_computing_data_collection 'Bruker APEX2'
_computing_data_reduction 'Bruker SAINT'
_computing_molecular_graphics 'Bruker SHELXTL'
_computing_publication_material 'Bruker SHELXTL'
_computing_structure_refinement 'SHELXL-97 (Sheldrick, 2008)'
_computing_structure_solution 'SHELXS-97 (Sheldrick, 2008)'
_diffrn_ambient_temperature 120(2)
_diffrn_measured_fraction_theta_full 0.978
_diffrn_measured_fraction_theta_max 0.978
_diffrn_measurement_device_type 'Bruker APEX-II CCD'
_diffrn_measurement_method '\f and \w scans'
_diffrn_radiation_monochromator graphite
_diffrn_radiation_source 'fine-focus sealed tube'
_diffrn_radiation_type MoK\a
_diffrn_radiation_wavelength 0.71073
_diffrn_reflns_av_R_equivalents 0.0638
_diffrn_reflns_av_sigmaI/netI 0.0797
_diffrn_reflns_limit_h_max 7
_diffrn_reflns_limit_h_min -7
_diffrn_reflns_limit_k_max 16
_diffrn_reflns_limit_k_min -17
_diffrn_reflns_limit_l_max 19
_diffrn_reflns_limit_l_min -19
_diffrn_reflns_number 18953
_diffrn_reflns_theta_full 33.73
_diffrn_reflns_theta_max 33.73
_diffrn_reflns_theta_min 1.72
_exptl_absorpt_coefficient_mu 3.068
_exptl_absorpt_correction_T_max 0.7914
_exptl_absorpt_correction_T_min 0.5026
_exptl_absorpt_correction_type multi-scan
_exptl_absorpt_process_details SADABS
_exptl_crystal_colour colourless
_exptl_crystal_density_diffrn 2.002
_exptl_crystal_density_method 'not measured'
_exptl_crystal_description plate
_exptl_crystal_F_000 350
_exptl_crystal_size_max 0.26
_exptl_crystal_size_mid 0.20
_exptl_crystal_size_min 0.08
_refine_diff_density_max 1.242
_refine_diff_density_min -0.789
_refine_diff_density_rms 0.171
_refine_ls_extinction_method none
_refine_ls_goodness_of_fit_ref 1.034
_refine_ls_hydrogen_treatment constr
_refine_ls_matrix_type full
_refine_ls_number_parameters 353
_refine_ls_number_reflns 8253
_refine_ls_number_restraints 3
_refine_ls_restrained_S_all 1.034
_refine_ls_R_factor_all 0.0522
_refine_ls_R_factor_gt 0.0518
_refine_ls_shift/su_max 0.000
_refine_ls_shift/su_mean 0.000
_refine_ls_structure_factor_coef Fsqd
_refine_ls_weighting_details 'calc w=1/[\s^2^(Fo^2^)+(0.0850P)^2^+0.0000P] where P=(Fo^2^+2Fc^2^)/3'
_refine_ls_weighting_scheme calc
_refine_ls_wR_factor_gt 0.1298
_refine_ls_wR_factor_ref 0.1302
_reflns_number_gt 8105
_reflns_number_total 8253
_reflns_threshold_expression >2sigma(I)
_cod_data_source_file cg400988m_si_002.cif
_cod_data_source_block pc1117m
_cod_depositor_comments
;
The following automatic conversions were performed:

'_symmetry_cell_setting' value 'Triclinic' changed to 'triclinic'
according to /home/saulius/struct/CIF-dictionaries/cif_core.dic
dictionary named 'cif_core.dic' version 2.4.2 from 2011-04-26.

Automatic conversion script
Id: cif_fix_values 1891 2012-01-12 08:04:46Z andrius 
;
_cod_original_sg_symbol_H-M P1
_cod_database_code 4508300

loop_
_symmetry_equiv_pos_as_xyz
'x, y, z'

loop_
_atom_site_label
_atom_site_type_symbol
_atom_site_fract_x
_atom_site_fract_y
_atom_site_fract_z
_atom_site_U_iso_or_equiv
_atom_site_adp_type
_atom_site_occupancy
_atom_site_symmetry_multiplicity
_atom_site_calc_flag
_atom_site_refinement_flags
I1 I 1.139210(14) 1.146269(12) -0.583131(11) 0.01805(4) Uani 1 1 d .
Br1 Br 0.17377(6) 0.21979(3) -0.09659(2) 0.01822(7) Uani 1 1 d .
C11 C 0.6838(7) 0.8155(3) -0.4075(3) 0.0163(6) Uani 1 1 d .
C12 C 0.9339(7) 0.9003(3) -0.3481(3) 0.0170(6) Uani 1 1 d .
F12 F 1.0452(5) 0.8937(2) -0.24075(18) 0.0237(4) Uani 1 1 d .
C13 C 1.0631(7) 0.9924(3) -0.3971(3) 0.0163(6) Uani 1 1 d .
F13 F 1.3094(5) 1.0688(2) -0.33692(19) 0.0243(5) Uani 1 1 d .
C14 C 0.9505(7) 1.0053(3) -0.5072(3) 0.0151(5) Uani 1 1 d .
C15 C 0.7018(7) 0.9210(3) -0.5668(3) 0.0158(6) Uani 1 1 d .
F15 F 0.5856(5) 0.9280(2) -0.67316(19) 0.0240(5) Uani 1 1 d .
C16 C 0.5718(7) 0.8295(4) -0.5177(3) 0.0184(6) Uani 1 1 d .
F16 F 0.3316(5) 0.7506(2) -0.5788(2) 0.0272(5) Uani 1 1 d .
C17 C 0.5336(7) 0.7146(3) -0.3582(3) 0.0183(6) Uani 1 1 d .
N17 N 0.7041(6) 0.6327(3) -0.3207(3) 0.0170(5) Uani 1 1 d .
H17 H 0.8905 0.6409 -0.3275 0.020 Uiso 1 1 calc R
O17 O 0.2711(6) 0.7075(3) -0.3539(3) 0.0314(6) Uani 1 1 d .
C21 C 0.5872(7) 0.5355(3) -0.2715(3) 0.0146(5) Uani 1 1 d .
C22 C 0.3281(7) 0.4522(3) -0.3259(3) 0.0171(6) Uani 1 1 d .
F22 F 0.1968(5) 0.4602(2) -0.43065(19) 0.0242(5) Uani 1 1 d .
C23 C 0.2093(7) 0.3614(3) -0.2735(3) 0.0160(6) Uani 1 1 d .
F23 F -0.0458(5) 0.2866(2) -0.3295(2) 0.0234(5) Uani 1 1 d .
C24 C 0.3384(7) 0.3451(3) -0.1674(3) 0.0162(6) Uani 1 1 d .
C25 C 0.5997(7) 0.4257(3) -0.1128(3) 0.0158(6) Uani 1 1 d .
F25 F 0.7358(5) 0.4171(2) -0.00937(19) 0.0242(5) Uani 1 1 d .
C26 C 0.7184(7) 0.5197(4) -0.1641(3) 0.0177(6) Uani 1 1 d .
F26 F 0.9672(5) 0.5968(3) -0.1087(2) 0.0264(5) Uani 1 1 d .
N31 N -0.0689(8) 0.0330(4) 0.0021(3) 0.0251(7) Uani 1 1 d .
C32 C 0.0743(9) -0.0023(4) 0.0941(3) 0.0270(8) Uani 1 1 d .
H32 H 0.2523 0.0495 0.1355 0.032 Uiso 1 1 calc R
C33 C -0.0205(9) -0.1093(4) 0.1327(3) 0.0238(8) Uani 1 1 d .
H33 H 0.0912 -0.1295 0.1986 0.029 Uiso 1 1 calc R
C34 C -0.2825(7) -0.1880(4) 0.0739(3) 0.0180(6) Uani 1 1 d .
C35 C -0.4307(9) -0.1533(4) -0.0238(3) 0.0219(7) Uani 1 1 d .
H35 H -0.6065 -0.2041 -0.0681 0.026 Uiso 1 1 calc R
C36 C -0.3164(9) -0.0430(4) -0.0552(4) 0.0273(8) Uani 1 1 d .
H36 H -0.4210 -0.0204 -0.1213 0.033 Uiso 1 1 calc R
C37 C -0.4030(9) -0.3000(4) 0.1101(3) 0.0218(7) Uani 1 1 d .
H37 H -0.5809 -0.3477 0.0642 0.026 Uiso 1 1 calc R
N41 N -0.6352(8) -0.6657(3) 0.3187(3) 0.0231(6) Uani 1 1 d .
C42 C -0.7652(10) -0.6382(4) 0.2210(3) 0.0241(8) Uani 1 1 d .
H42 H -0.9381 -0.6925 0.1784 0.029 Uiso 1 1 calc R
C43 C -0.6623(9) -0.5354(4) 0.1783(3) 0.0235(7) Uani 1 1 d .
H43 H -0.7611 -0.5202 0.1078 0.028 Uiso 1 1 calc R
C44 C -0.4111(9) -0.4547(4) 0.2406(3) 0.0199(7) Uani 1 1 d .
C45 C -0.2750(9) -0.4847(4) 0.3420(4) 0.0262(8) Uani 1 1 d .
H45 H -0.1008 -0.4328 0.3864 0.031 Uiso 1 1 calc R
C46 C -0.3934(9) -0.5897(4) 0.3777(3) 0.0244(8) Uani 1 1 d .
H46 H -0.2981 -0.6084 0.4472 0.029 Uiso 1 1 calc R
C47 C -0.2852(8) -0.3421(4) 0.2027(3) 0.0203(7) Uani 1 1 d .
H47 H -0.1052 -0.2954 0.2477 0.024 Uiso 1 1 calc R

loop_
_atom_site_aniso_label
_atom_site_aniso_U_11
_atom_site_aniso_U_22
_atom_site_aniso_U_33
_atom_site_aniso_U_23
_atom_site_aniso_U_13
_atom_site_aniso_U_12
I1 0.02129(7) 0.01439(8) 0.01927(7) 0.00617(5) 0.00623(5) -0.00036(6)
Br1 0.02400(14) 0.01351(14) 0.01872(12) 0.00651(11) 0.00792(11) 0.00006(12)
C11 0.0125(10) 0.0145(13) 0.0229(12) 0.0065(10) 0.0048(9) 0.0010(10)
C12 0.0158(10) 0.0193(14) 0.0181(11) 0.0073(10) 0.0044(9) 0.0046(11)
F12 0.0302(10) 0.0237(11) 0.0168(8) 0.0075(7) 0.0028(7) 0.0019(9)
C13 0.0148(10) 0.0158(13) 0.0190(11) 0.0062(10) 0.0036(9) 0.0014(10)
F13 0.0215(9) 0.0246(11) 0.0219(9) 0.0037(8) -0.0011(7) -0.0054(8)
C14 0.0143(10) 0.0138(12) 0.0165(11) 0.0005(10) 0.0052(9) -0.0002(10)
C15 0.0162(11) 0.0136(13) 0.0187(12) 0.0063(10) 0.0041(9) 0.0015(10)
F15 0.0256(9) 0.0228(11) 0.0210(9) 0.0075(8) -0.0015(7) -0.0003(8)
C16 0.0147(11) 0.0154(14) 0.0244(14) 0.0063(11) 0.0022(10) -0.0004(11)
F16 0.0180(9) 0.0236(11) 0.0344(11) 0.0088(9) -0.0034(8) -0.0075(8)
C17 0.0163(11) 0.0128(13) 0.0296(13) 0.0090(11) 0.0105(10) 0.0025(10)
N17 0.0113(10) 0.0144(12) 0.0279(12) 0.0100(10) 0.0081(9) -0.0010(9)
O17 0.0182(10) 0.0270(13) 0.0596(17) 0.0248(12) 0.0182(10) 0.0080(10)
C21 0.0153(10) 0.0113(12) 0.0219(12) 0.0105(10) 0.0078(9) 0.0053(10)
C22 0.0175(11) 0.0173(14) 0.0162(11) 0.0052(10) 0.0024(9) 0.0009(11)
F22 0.0261(10) 0.0254(11) 0.0201(9) 0.0109(8) -0.0004(7) 0.0008(9)
C23 0.0146(11) 0.0125(13) 0.0203(12) 0.0055(10) 0.0043(9) -0.0038(10)
F23 0.0186(9) 0.0214(11) 0.0256(9) 0.0048(8) -0.0004(7) -0.0063(8)
C24 0.0141(11) 0.0152(13) 0.0195(12) 0.0072(10) 0.0043(9) -0.0019(10)
C25 0.0145(11) 0.0156(13) 0.0176(12) 0.0075(10) 0.0018(9) 0.0007(11)
F25 0.0233(9) 0.0292(12) 0.0180(8) 0.0090(8) -0.0016(7) 0.0001(9)
C26 0.0111(10) 0.0186(15) 0.0231(13) 0.0062(11) 0.0036(9) -0.0013(11)
F26 0.0165(8) 0.0264(12) 0.0310(11) 0.0091(9) -0.0029(8) -0.0080(8)
N31 0.0272(13) 0.0231(15) 0.0239(12) 0.0060(11) 0.0071(11) -0.0032(12)
C32 0.0246(14) 0.028(2) 0.0256(15) 0.0069(14) 0.0068(12) -0.0085(15)
C33 0.0256(15) 0.0236(19) 0.0195(14) 0.0086(13) 0.0009(12) -0.0052(14)
C34 0.0177(12) 0.0177(15) 0.0184(12) 0.0056(11) 0.0039(10) 0.0000(11)
C35 0.0229(14) 0.0187(16) 0.0216(13) 0.0107(12) -0.0007(11) -0.0050(13)
C36 0.0253(15) 0.0238(17) 0.0353(17) 0.0180(14) 0.0048(13) 0.0008(14)
C37 0.0241(15) 0.0190(16) 0.0227(14) 0.0120(12) 0.0030(12) -0.0011(13)
N41 0.0273(13) 0.0180(14) 0.0245(13) 0.0111(11) 0.0058(11) -0.0034(12)
C42 0.0302(18) 0.0155(17) 0.0222(15) 0.0066(13) -0.0012(13) -0.0060(14)
C43 0.0253(15) 0.0222(18) 0.0205(14) 0.0064(13) 0.0006(12) -0.0023(14)
C44 0.0241(14) 0.0157(16) 0.0192(13) 0.0083(12) 0.0028(11) -0.0025(13)
C45 0.0232(15) 0.026(2) 0.0264(16) 0.0133(15) -0.0019(13) -0.0043(15)
C46 0.0267(16) 0.0248(19) 0.0200(14) 0.0145(13) -0.0015(12) -0.0039(15)
C47 0.0178(13) 0.0195(16) 0.0209(13) 0.0071(12) -0.0007(11) -0.0032(12)

loop_
_atom_type_symbol
_atom_type_description
_atom_type_scat_dispersion_real
_atom_type_scat_dispersion_imag
_atom_type_scat_source
C C 0.0033 0.0016 'International Tables Vol C Tables 4.2.6.8 and 6.1.1.4'
H H 0.0000 0.0000 'International Tables Vol C Tables 4.2.6.8 and 6.1.1.4'
N N 0.0061 0.0033 'International Tables Vol C Tables 4.2.6.8 and 6.1.1.4'
O O 0.0106 0.0060 'International Tables Vol C Tables 4.2.6.8 and 6.1.1.4'
F F 0.0171 0.0103 'International Tables Vol C Tables 4.2.6.8 and 6.1.1.4'
Br Br -0.2901 2.4595 'International Tables Vol C Tables 4.2.6.8 and 6.1.1.4'
I I -0.4742 1.8119 'International Tables Vol C Tables 4.2.6.8 and 6.1.1.4'

loop_
_geom_angle_atom_site_label_1
_geom_angle_atom_site_label_2
_geom_angle_atom_site_label_3
_geom_angle
C16 C11 C12 116.7(3)
C16 C11 C17 119.8(3)
C12 C11 C17 123.5(3)
F12 C12 C13 119.4(3)
F12 C12 C11 119.3(3)
C13 C12 C11 121.3(3)
F13 C13 C12 118.5(3)
F13 C13 C14 119.9(3)
C12 C13 C14 121.5(3)
C13 C14 C15 117.4(3)
C13 C14 I1 122.3(2)
C15 C14 I1 120.2(3)
F15 C15 C16 118.9(3)
F15 C15 C14 120.1(3)
C16 C15 C14 121.0(3)
F16 C16 C15 118.7(3)
F16 C16 C11 119.3(3)
C15 C16 C11 122.0(3)
O17 C17 N17 123.2(3)
O17 C17 C11 120.7(3)
N17 C17 C11 116.1(3)
C17 N17 C21 120.9(3)
C17 N17 H17 119.6
C21 N17 H17 119.6
C26 C21 N17 121.2(3)
C26 C21 C22 116.8(3)
N17 C21 C22 122.0(3)
F22 C22 C23 119.4(3)
F22 C22 C21 119.7(3)
C23 C22 C21 120.9(3)
F23 C23 C22 117.8(3)
F23 C23 C24 119.6(3)
C22 C23 C24 122.6(3)
C23 C24 C25 117.4(3)
C23 C24 Br1 122.1(2)
C25 C24 Br1 120.5(3)
F25 C25 C26 118.4(3)
F25 C25 C24 121.0(3)
C26 C25 C24 120.6(3)
F26 C26 C21 119.1(3)
F26 C26 C25 119.1(3)
C21 C26 C25 121.8(3)
C32 N31 C36 116.4(4)
N31 C32 C33 124.1(4)
N31 C32 H32 117.9
C33 C32 H32 117.9
C32 C33 C34 119.6(4)
C32 C33 H33 120.2
C34 C33 H33 120.2
C35 C34 C33 116.8(4)
C35 C34 C37 119.9(3)
C33 C34 C37 123.3(3)
C36 C35 C34 119.1(3)
C36 C35 H35 120.5
C34 C35 H35 120.5
N31 C36 C35 124.1(4)
N31 C36 H36 118.0
C35 C36 H36 118.0
C47 C37 C34 125.7(3)
C47 C37 H37 117.2
C34 C37 H37 117.2
C46 N41 C42 117.9(4)
N41 C42 C43 123.7(4)
N41 C42 H42 118.2
C43 C42 H42 118.2
C42 C43 C44 118.6(4)
C42 C43 H43 120.7
C44 C43 H43 120.7
C43 C44 C45 117.3(4)
C43 C44 C47 122.8(4)
C45 C44 C47 119.9(3)
C46 C45 C44 119.9(4)
C46 C45 H45 120.0
C44 C45 H45 120.0
N41 C46 C45 122.5(4)
N41 C46 H46 118.7
C45 C46 H46 118.7
C37 C47 C44 125.6(3)
C37 C47 H47 117.2
C44 C47 H47 117.2

loop_
_geom_bond_atom_site_label_1
_geom_bond_atom_site_label_2
_geom_bond_distance
I1 C14 2.098(4)
Br1 C24 1.886(3)
C11 C16 1.393(5)
C11 C12 1.398(4)
C11 C17 1.493(5)
C12 F12 1.338(4)
C12 C13 1.377(5)
C13 F13 1.347(4)
C13 C14 1.389(5)
C14 C15 1.392(4)
C15 F15 1.332(4)
C15 C16 1.375(5)
C16 F16 1.343(4)
C17 O17 1.225(4)
C17 N17 1.361(4)
N17 C21 1.400(5)
N17 H17 0.8800
C21 C26 1.391(5)
C21 C22 1.403(4)
C22 F22 1.336(4)
C22 C23 1.374(5)
C23 F23 1.353(4)
C23 C24 1.376(5)
C24 C25 1.397(4)
C25 F25 1.331(4)
C25 C26 1.391(5)
C26 F26 1.342(4)
N31 C32 1.338(6)
N31 C36 1.339(5)
C32 C33 1.384(7)
C32 H32 0.9500
C33 C34 1.403(5)
C33 H33 0.9500
C34 C35 1.399(5)
C34 C37 1.450(6)
C35 C36 1.397(6)
C35 H35 0.9500
C36 H36 0.9500
C37 C47 1.342(5)
C37 H37 0.9500
N41 C46 1.327(5)
N41 C42 1.334(5)
C42 C43 1.381(6)
C42 H42 0.9500
C43 C44 1.391(5)
C43 H43 0.9500
C44 C45 1.394(6)
C44 C47 1.474(6)
C45 C46 1.379(7)
C45 H45 0.9500
C46 H46 0.9500
C47 H47 0.9500

loop_
_geom_hbond_atom_site_label_D
_geom_hbond_atom_site_label_H
_geom_hbond_atom_site_label_A
_geom_hbond_distance_DH
_geom_hbond_distance_HA
_geom_hbond_distance_DA
_geom_hbond_angle_DHA
_geom_hbond_site_symmetry_A
N17 H17 O17 0.88 1.92 2.774(4) 162.1 1_655

loop_
_geom_torsion_atom_site_label_1
_geom_torsion_atom_site_label_2
_geom_torsion_atom_site_label_3
_geom_torsion_atom_site_label_4
_geom_torsion
C16 C11 C12 F12 177.9(3)
C17 C11 C12 F12 -1.2(5)
C16 C11 C12 C13 -0.4(5)
C17 C11 C12 C13 -179.5(3)
F12 C12 C13 F13 3.9(5)
C11 C12 C13 F13 -177.8(3)
F12 C12 C13 C14 -178.2(3)
C11 C12 C13 C14 0.2(5)
F13 C13 C14 C15 177.7(3)
C12 C13 C14 C15 -0.2(5)
F13 C13 C14 I1 -3.0(4)
C12 C13 C14 I1 179.1(3)
C13 C14 C15 F15 -179.4(3)
I1 C14 C15 F15 1.3(4)
C13 C14 C15 C16 0.6(5)
I1 C14 C15 C16 -178.7(3)
F15 C15 C16 F16 -0.2(5)
C14 C15 C16 F16 179.9(3)
F15 C15 C16 C11 179.1(3)
C14 C15 C16 C11 -0.9(5)
C12 C11 C16 F16 -180.0(3)
C17 C11 C16 F16 -0.9(5)
C12 C11 C16 C15 0.8(5)
C17 C11 C16 C15 179.9(3)
C16 C11 C17 O17 -56.8(5)
C12 C11 C17 O17 122.2(4)
C16 C11 C17 N17 122.4(4)
C12 C11 C17 N17 -58.6(4)
O17 C17 N17 C21 -1.7(5)
C11 C17 N17 C21 179.1(3)
C17 N17 C21 C26 -124.3(4)
C17 N17 C21 C22 53.5(4)
C26 C21 C22 F22 -177.9(3)
N17 C21 C22 F22 4.2(5)
C26 C21 C22 C23 1.2(5)
N17 C21 C22 C23 -176.7(3)
F22 C22 C23 F23 -2.8(5)
C21 C22 C23 F23 178.1(3)
F22 C22 C23 C24 177.7(3)
C21 C22 C23 C24 -1.5(5)
F23 C23 C24 C25 -179.3(3)
C22 C23 C24 C25 0.2(5)
F23 C23 C24 Br1 0.7(5)
C22 C23 C24 Br1 -179.8(3)
C23 C24 C25 F25 179.0(3)
Br1 C24 C25 F25 -1.0(5)
C23 C24 C25 C26 1.2(5)
Br1 C24 C25 C26 -178.8(3)
N17 C21 C26 F26 -2.3(5)
C22 C21 C26 F26 179.8(3)
N17 C21 C26 C25 178.1(3)
C22 C21 C26 C25 0.2(5)
F25 C25 C26 F26 1.0(5)
C24 C25 C26 F26 178.9(3)
F25 C25 C26 C21 -179.3(3)
C24 C25 C26 C21 -1.4(5)
C36 N31 C32 C33 -0.9(7)
N31 C32 C33 C34 -0.1(7)
C32 C33 C34 C35 1.4(6)
C32 C33 C34 C37 -178.1(4)
C33 C34 C35 C36 -1.6(6)
C37 C34 C35 C36 177.9(4)
C32 N31 C36 C35 0.7(7)
C34 C35 C36 N31 0.6(7)
C35 C34 C37 C47 -178.9(4)
C33 C34 C37 C47 0.6(6)
C46 N41 C42 C43 -0.1(7)
N41 C42 C43 C44 -0.7(7)
C42 C43 C44 C45 1.3(6)
C42 C43 C44 C47 -179.6(4)
C43 C44 C45 C46 -1.2(6)
C47 C44 C45 C46 179.7(4)
C42 N41 C46 C45 0.3(7)
C44 C45 C46 N41 0.3(7)
C34 C37 C47 C44 178.7(4)
C43 C44 C47 C37 4.4(6)
C45 C44 C47 C37 -176.5(4)
